data_7718361
loop_
_publ_author_name
'Brown, Ryan K.'
'Bunyan, Joseph N.'
'Agrawal, Ashi'
'Li, Guoyu'
'Dautoras, Dominykas'
'Sarker, Jagodish C.'
'Keat, Terng Tor'
'Hicks, Thomas'
'Hogarth, Graeme'
'Pugh, David'

_publ_section_title
;
 A revised understanding of the speciation of gold(III) dithiocarbamate
 complexes in solution.
;
_journal_issue 19
_journal_name_full 'Dalton transactions (Cambridge, England : 2003)'
_journal_page_first 7627
_journal_page_last 7640
_journal_paper_doi 10.1039/d5dt00240k
_journal_volume 54
_journal_year 2025
_chemical_formula_moiety 'C10 H20 Au N2 S4, B F4'
_chemical_formula_sum 'C10 H20 Au B F4 N2 S4'
_chemical_formula_weight 580.30
_space_group_crystal_system monoclinic
_space_group_IT_number 15
_space_group_name_Hall '-C 2yc'
_space_group_name_H-M_alt 'C 1 2/c 1'
_atom_sites_solution_hydrogens geom
_atom_sites_solution_primary iterative
_audit_creation_date 2023-12-07
_audit_creation_method
;
Olex2 1.3
(compiled 2020.11.12 svn.r5f609507 for OlexSys, GUI svn.r6408)
;
_audit_update_record
;
2024-07-29 deposited with the CCDC.	2025-03-18 downloaded from the CCDC.
;
_cell_angle_alpha 90
_cell_angle_beta 90.3070(10)
_cell_angle_gamma 90
_cell_formula_units_Z 4
_cell_length_a 10.96910(10)
_cell_length_b 7.50790(10)
_cell_length_c 21.3469(3)
_cell_measurement_reflns_used 40946
_cell_measurement_temperature 100.00(10)
_cell_measurement_theta_max 37.9210
_cell_measurement_theta_min 1.8950
_cell_volume 1758.00(4)
_computing_cell_refinement 'CrysAlisPro 1.171.43.98a (Rigaku OD, 2023)'
_computing_data_collection 'CrysAlisPro system (CCD 43.98a 64-bit (release 24-11-2023))'
_computing_data_reduction 'CrysAlisPro 1.171.43.98a (Rigaku OD, 2023)'
_computing_molecular_graphics 'Olex2 1.3 (Dolomanov et al., 2009)'
_computing_publication_material 'Olex2 1.3 (Dolomanov et al., 2009)'
_computing_structure_refinement 'SHELXL 2018/3 (Sheldrick, 2015)'
_computing_structure_solution 'olex2.solve 1.3 (Bourhis et al., 2015)'
_diffrn_ambient_environment N~2~
_diffrn_ambient_temperature 100.00(10)
_diffrn_detector 'Hybrid Pixel Array Detector'
_diffrn_detector_area_resol_mean 10.0000
_diffrn_detector_type HyPix
_diffrn_measured_fraction_theta_full 1.000
_diffrn_measured_fraction_theta_max 1.000
_diffrn_measurement_details
;
List of Runs (angles in degrees, time in seconds):

  # Type    Start    End  Width  t~exp~   \w     \q     \k     \f   Frames
#--------------------------------------------------------------------------
  1  \w    -51.00  24.00   0.50    0.10    --  -27.93  77.00 -90.00  150
  2  \w    -42.00  46.00   0.50    0.10    --  -27.93  57.00   0.00  176
  3  \w     21.00  53.00   0.50    0.10    --  -27.93  19.00 -30.00   64
  4  \w     21.00  53.00   0.50    0.10    --  -27.93  19.00 -60.00   64
  5  \w     21.00  53.00   0.50    0.10    --  -27.93  19.00   0.00   64
  6  \w     21.00  53.00   0.50    0.10    --  -27.93  19.00  30.00   64
  7  \w     21.00  53.00   0.50    0.10    --  -27.93  19.00 120.00   64
  8  \w    -17.00  49.00   0.50    0.10    --  -27.93  38.00 120.00  132
  9  \w    -12.00  57.00   0.50    0.10    --   31.06 -83.00 101.00  138
 10  \w    -49.00 -17.00   0.50    0.10    --   31.06 -19.00  60.00   64
 11  \w      0.00  64.00   0.50    0.10    --   31.06 -99.00  30.00  128
 12  \w      0.00  64.00   0.50    0.10    --   31.06 -99.00 -60.00  128
 13  \w    -49.00 -17.00   0.50    0.10    --   31.06 -19.00-180.00   64
 14  \w    -49.00 -17.00   0.50    0.10    --   31.06 -19.00-150.00   64
 15  \w    -49.00 -17.00   0.50    0.10    --   31.06 -19.00-120.00   64
 16  \w    -49.00 -17.00   0.50    0.10    --   31.06 -19.00  30.00   64
 17  \w    -49.00 -17.00   0.50    0.10    --   31.06 -19.00 120.00   64
 18  \w    -49.00 -17.00   0.50    0.10    --   31.06 -19.00 150.00   64
 19  \w   -105.00 -13.00   0.50    0.10    --  -27.93 -38.00  60.00  184
 20  \w     12.00  39.00   0.50    0.10    --   31.06  69.00-156.08   54
 21  \w     12.00  39.00   0.50    0.10    --   31.06  69.00 -67.07   54
 22  \w     12.00  39.00   0.50    0.10    --   31.06  69.00 -40.03   54
 23  \w     12.00  39.00   0.50    0.10    --   31.06  69.00 -11.35   54
 24  \w     12.00  41.00   0.50    0.10    --   31.06  68.00-131.16   58
 25  \w     12.00  39.00   0.50    0.10    --   31.06  69.00  46.51   54
 26  \w     12.00  41.00   0.50    0.10    --   31.06  68.00 100.87   58
 27  \w     12.00  39.00   0.50    0.10    --   31.06  69.00 179.62   54
 28  \w     12.00  41.00   0.50    0.10    --   31.06  68.00 144.97   58
 29  \w     12.00  39.00   0.50    0.10    --   31.06  69.00 121.32   54
 30  \w     12.00  41.00   0.50    0.10    --   31.06  68.00  79.29   58
 31  \w     13.00  48.00   0.50    0.10    --   31.06  66.00  12.19   70
 32  \w     13.00  48.00   0.50    0.10    --   31.06  66.00 -21.41   70
 33  \w     16.00  62.00   0.50    0.10    --   31.06  57.00 -30.00   92
 34  \w     16.00  62.00   0.50    0.10    --   31.06  57.00 -90.00   92
 35  \w     16.00  62.00   0.50    0.10    --   31.06  57.00-180.00   92
 36  \w     12.00  41.00   0.50    0.10    --   31.06  68.00-105.57   58
 37  \w     21.00 112.00   0.50    0.10    --   31.06  19.00 -90.00  182
 38  \w     18.00 108.00   0.50    0.10    --   31.06  38.00  30.00  180
 39  \w     16.00  62.00   0.50    0.10    --   31.06  57.00 150.00   92
 40  \w    -83.00 -19.00   0.50    0.10    --  -27.93 137.00-102.94  128
 41  \w    -79.00 -15.00   0.50    0.10    --  -27.93 132.00-174.81  128
 42  \w    -83.00 -30.00   0.50    0.10    --  -27.93 137.00 -52.53  106
 43  \w    -53.00  18.00   0.50    0.10    --  -27.93  83.00-137.00  142
 44  \w    -77.00 -12.00   0.50    0.10    --  -27.93 128.00  20.15  130
 45  \w    -82.00 -18.00   0.50    0.10    --  -27.93 136.00 105.85  128
 46  \w    -83.00 -19.00   0.50    0.10    --  -27.93 137.00 129.29  128
;
_diffrn_measurement_device 'four-circle diffractometer'
_diffrn_measurement_device_type 'ROD, Synergy Custom system, HyPix'
_diffrn_measurement_method '\w scans'
_diffrn_orient_matrix_type 'CrysAlisPro convention (1999,Acta A55,543-557)'
_diffrn_orient_matrix_UB_11 -0.0351343000
_diffrn_orient_matrix_UB_12 0.0090584000
_diffrn_orient_matrix_UB_13 0.0276024000
_diffrn_orient_matrix_UB_21 -0.0358178000
_diffrn_orient_matrix_UB_22 -0.0744169000
_diffrn_orient_matrix_UB_23 -0.0090723000
_diffrn_orient_matrix_UB_31 0.0408151000
_diffrn_orient_matrix_UB_32 -0.0575195000
_diffrn_orient_matrix_UB_33 0.0160954000
_diffrn_radiation_monochromator mirror
_diffrn_radiation_probe x-ray
_diffrn_radiation_type 'Mo K\a'
_diffrn_radiation_wavelength 0.71073
_diffrn_reflns_av_R_equivalents 0.0484
_diffrn_reflns_av_unetI/netI 0.0177
_diffrn_reflns_Laue_measured_fraction_full 1.000
_diffrn_reflns_Laue_measured_fraction_max 1.000
_diffrn_reflns_limit_h_max 18
_diffrn_reflns_limit_h_min -18
_diffrn_reflns_limit_k_max 12
_diffrn_reflns_limit_k_min -12
_diffrn_reflns_limit_l_max 35
_diffrn_reflns_limit_l_min -35
_diffrn_reflns_number 69540
_diffrn_reflns_point_group_measured_fraction_full 1.000
_diffrn_reflns_point_group_measured_fraction_max 1.000
_diffrn_reflns_theta_full 25.242
_diffrn_reflns_theta_max 36.314
_diffrn_reflns_theta_min 1.908
_diffrn_source 'Rotating-anode X-ray tube'
_diffrn_source_type 'Rigaku (Mo) X-ray Source'
_exptl_absorpt_coefficient_mu 8.875
_exptl_absorpt_correction_T_max 0.669
_exptl_absorpt_correction_T_min 0.310
_exptl_absorpt_correction_type analytical
_exptl_absorpt_process_details
;
CrysAlisPro 1.171.43.98a (Rigaku Oxford Diffraction, 2023)
Analytical numeric absorption correction using a multifaceted crystal
model based on expressions derived by R.C. Clark & J.S. Reid.
(Clark, R. C. & Reid, J. S. (1995). Acta Cryst. A51, 887-897)
Empirical absorption correction using spherical harmonics,
implemented in SCALE3 ABSPACK scaling algorithm.
;
_exptl_crystal_colour yellow
_exptl_crystal_colour_primary yellow
_exptl_crystal_density_diffrn 2.193
_exptl_crystal_description block
_exptl_crystal_F_000 1112
_exptl_crystal_size_max 0.165
_exptl_crystal_size_mid 0.103
_exptl_crystal_size_min 0.05
_refine_diff_density_max 0.839
_refine_diff_density_min -0.991
_refine_diff_density_rms 0.102
_refine_ls_extinction_method none
_refine_ls_goodness_of_fit_ref 1.069
_refine_ls_hydrogen_treatment constr
_refine_ls_matrix_type full
_refine_ls_number_parameters 105
_refine_ls_number_reflns 4259
_refine_ls_number_restraints 0
_refine_ls_restrained_S_all 1.069
_refine_ls_R_factor_all 0.0191
_refine_ls_R_factor_gt 0.0143
_refine_ls_shift/su_max 0.002
_refine_ls_shift/su_mean 0.000
_refine_ls_structure_factor_coef Fsqd
_refine_ls_weighting_details 'w=1/[\s^2^(Fo^2^)+(0.0090P)^2^+2.2206P] where P=(Fo^2^+2Fc^2^)/3'
_refine_ls_weighting_scheme calc
_refine_ls_wR_factor_gt 0.0305
_refine_ls_wR_factor_ref 0.0317
_reflns_Friedel_coverage 0.000
_reflns_number_gt 3729
_reflns_number_total 4259
_reflns_threshold_expression 'I > 2\s(I)'
_cod_data_source_file d5dt00240k2.cif
_cod_data_source_block '[Au(Et2dtc)2][BF4]'
_cod_depositor_comments 'Adding full bibliography for 7718352--7718363.cif.'
_cod_database_code 7718361
_shelx_shelxl_version_number 2018/3
_chemical_oxdiff_formula C10H202AuBF4S4
_chemical_oxdiff_usercomment JB-001
_shelx_space_group_comment
;
The symmetry employed for this shelxl refinement is uniquely defined
by the following loop, which should always be used as a source of
symmetry information in preference to the above space-group names.
They are only intended as comments.
;
_shelx_estimated_absorpt_t_max 0.665
_shelx_estimated_absorpt_t_min 0.322
_reflns_odcompleteness_completeness 99.98
_reflns_odcompleteness_iscentric 1
_reflns_odcompleteness_theta 36.23
_olex2_refinement_description
;
1. Twinned data refinement
 Scales: 0.9301(7)
 0.0699(7)
2. Fixed Uiso
 At 1.2 times of:
  All C(H,H) groups
 At 1.5 times of:
  All C(H,H,H) groups
3.a Secondary CH2 refined with riding coordinates:
 C2(H2A,H2B), C4(H4A,H4B)
3.b Idealised Me refined as rotating group:
 C3(H3A,H3B,H3C), C5(H5A,H5B,H5C)
;
_olex2_submission_special_instructions 'No special instructions were received'
_oxdiff_exptl_absorpt_empirical_details
;
Empirical correction (ABSPACK) includes:
- Absorption correction using spherical harmonics
- Frame scaling
;
_oxdiff_exptl_absorpt_empirical_full_max 1.912
_oxdiff_exptl_absorpt_empirical_full_min 0.668

loop_
_space_group_symop_operation_xyz
'x, y, z'
'-x, y, -z+1/2'
'x+1/2, y+1/2, z'
'-x+1/2, y+1/2, -z+1/2'
'-x, -y, -z'
'x, -y, z-1/2'
'-x+1/2, -y+1/2, -z'
'x+1/2, -y+1/2, z-1/2'

loop_
_atom_site_label
_atom_site_type_symbol
_atom_site_fract_x
_atom_site_fract_y
_atom_site_fract_z
_atom_site_U_iso_or_equiv
_atom_site_adp_type
_atom_site_occupancy
_atom_site_site_symmetry_order
_atom_site_calc_flag
_atom_site_refinement_flags_posn
_atom_site_refinement_flags_adp
_atom_site_refinement_flags_occupancy
_atom_site_disorder_assembly
_atom_site_disorder_group
Au1 Au 0.000000 1.000000 0.500000 0.01035(2) Uani 1 2 d S . P . .
S1 S 0.20041(3) 0.97340(4) 0.53629(2) 0.01218(6) Uani 1 1 d . . . . .
S2 S -0.00133(3) 0.74369(4) 0.56168(2) 0.01418(6) Uani 1 1 d . . . . .
N1 N 0.21556(11) 0.70379(15) 0.61950(6) 0.01143(19) Uani 1 1 d . . . . .
C1 C 0.14970(12) 0.79226(17) 0.57928(6) 0.0111(2) Uani 1 1 d . . . . .
C2 C 0.34370(12) 0.75127(19) 0.63291(7) 0.0135(2) Uani 1 1 d . . . . .
H2A H 0.378684 0.813989 0.596387 0.016 Uiso 1 1 calc R U . . .
H2B H 0.391742 0.641485 0.640152 0.016 Uiso 1 1 calc R U . . .
C3 C 0.35179(15) 0.8702(2) 0.69032(8) 0.0190(3) Uani 1 1 d . . . . .
H3A H 0.314283 0.985704 0.680974 0.029 Uiso 1 1 calc R U . . .
H3B H 0.437555 0.887750 0.701833 0.029 Uiso 1 1 calc R U . . .
H3C H 0.308741 0.813845 0.725215 0.029 Uiso 1 1 calc R U . . .
C4 C 0.16291(14) 0.55653(19) 0.65642(7) 0.0142(2) Uani 1 1 d . . . . .
H4A H 0.075865 0.581727 0.664640 0.017 Uiso 1 1 calc R U . . .
H4B H 0.205705 0.548321 0.697268 0.017 Uiso 1 1 calc R U . . .
C5 C 0.17400(15) 0.37952(19) 0.62201(8) 0.0173(3) Uani 1 1 d . . . . .
H5A H 0.131043 0.387073 0.581724 0.026 Uiso 1 1 calc R U . . .
H5B H 0.137830 0.284696 0.647405 0.026 Uiso 1 1 calc R U . . .
H5C H 0.260247 0.352930 0.614765 0.026 Uiso 1 1 calc R U . . .
F1 F 0.55765(12) 0.52285(16) 0.70556(7) 0.0357(3) Uani 1 1 d . . . . .
F2 F 0.41377(11) 0.31127(18) 0.72049(6) 0.0362(3) Uani 1 1 d . . . . .
B1 B 0.500000 0.4171(3) 0.750000 0.0152(4) Uani 1 2 d S T P . .

loop_
_atom_site_aniso_label
_atom_site_aniso_U_11
_atom_site_aniso_U_22
_atom_site_aniso_U_33
_atom_site_aniso_U_23
_atom_site_aniso_U_13
_atom_site_aniso_U_12
Au1 0.01207(3) 0.00919(3) 0.00978(3) -0.00013(2) -0.00185(2) 0.00103(2)
S1 0.01180(13) 0.01059(13) 0.01414(14) 0.00212(10) -0.00187(10) -0.00065(10)
S2 0.01320(12) 0.01289(13) 0.01641(14) 0.00326(11) -0.00293(12) -0.00136(11)
N1 0.0118(5) 0.0112(4) 0.0113(5) 0.0005(4) -0.0012(4) 0.0001(4)
C1 0.0114(5) 0.0105(5) 0.0115(5) -0.0001(4) -0.0008(4) -0.0001(4)
C2 0.0115(5) 0.0157(6) 0.0133(6) 0.0008(4) -0.0011(4) 0.0006(4)
C3 0.0175(6) 0.0218(7) 0.0177(7) -0.0040(5) -0.0032(5) -0.0035(5)
C4 0.0170(6) 0.0126(5) 0.0129(6) 0.0027(4) 0.0008(5) -0.0004(5)
C5 0.0199(6) 0.0116(6) 0.0203(7) -0.0001(5) 0.0022(5) -0.0006(5)
F1 0.0255(6) 0.0334(6) 0.0484(8) 0.0242(5) 0.0063(5) -0.0009(5)
F2 0.0310(6) 0.0461(7) 0.0315(6) -0.0175(5) 0.0029(5) -0.0181(5)
B1 0.0159(9) 0.0120(8) 0.0175(10) 0.000 0.0005(8) 0.000

loop_
_atom_type_symbol
_atom_type_description
_atom_type_scat_dispersion_real
_atom_type_scat_dispersion_imag
_atom_type_scat_source
C C 0.0033 0.0016 'International Tables Vol C Tables 4.2.6.8 and 6.1.1.4'
H H 0.0000 0.0000 'International Tables Vol C Tables 4.2.6.8 and 6.1.1.4'
Au Au -2.0133 8.8022 'International Tables Vol C Tables 4.2.6.8 and 6.1.1.4'
B B 0.0013 0.0007 'International Tables Vol C Tables 4.2.6.8 and 6.1.1.4'
F F 0.0171 0.0103 'International Tables Vol C Tables 4.2.6.8 and 6.1.1.4'
N N 0.0061 0.0033 'International Tables Vol C Tables 4.2.6.8 and 6.1.1.4'
S S 0.1246 0.1234 'International Tables Vol C Tables 4.2.6.8 and 6.1.1.4'

loop_
_exptl_crystal_face_index_h
_exptl_crystal_face_index_k
_exptl_crystal_face_index_l
_exptl_crystal_face_perp_dist
0 0 1 0.0323
0 0 -1 0.0179
-11 7 8 0.0457
9 -6 -16 0.0365
-9 -9 4 0.0738
12 6 2 0.0828
5 10 -8 0.0655
10 -6 15 0.0570
-9 7 -15 0.0399
-14 -4 -5 0.0859
11 4 -17 0.0608

loop_
_geom_angle_atom_site_label_1
_geom_angle_atom_site_label_2
_geom_angle_atom_site_label_3
_geom_angle
_geom_angle_site_symmetry_1
_geom_angle_site_symmetry_3
_geom_angle_publ_flag
S1 Au1 S1 180.0 . 5_576 ?
S2 Au1 S1 104.426(12) 5_576 . ?
S2 Au1 S1 75.574(12) . . ?
S2 Au1 S1 75.573(12) 5_576 5_576 ?
S2 Au1 S1 104.426(12) . 5_576 ?
S2 Au1 S2 179.998(18) 5_576 . ?
C1 S1 Au1 86.48(5) . . ?
C1 S2 Au1 86.56(5) . . ?
C1 N1 C2 121.95(12) . . ?
C1 N1 C4 121.12(12) . . ?
C2 N1 C4 116.85(11) . . ?
S1 C1 S2 111.03(7) . . ?
N1 C1 S1 124.82(10) . . ?
N1 C1 S2 124.16(11) . . ?
N1 C2 H2A 109.6 . . ?
N1 C2 H2B 109.6 . . ?
N1 C2 C3 110.48(12) . . ?
H2A C2 H2B 108.1 . . ?
C3 C2 H2A 109.6 . . ?
C3 C2 H2B 109.6 . . ?
C2 C3 H3A 109.5 . . ?
C2 C3 H3B 109.5 . . ?
C2 C3 H3C 109.5 . . ?
H3A C3 H3B 109.5 . . ?
H3A C3 H3C 109.5 . . ?
H3B C3 H3C 109.5 . . ?
N1 C4 H4A 109.4 . . ?
N1 C4 H4B 109.4 . . ?
N1 C4 C5 111.30(13) . . ?
H4A C4 H4B 108.0 . . ?
C5 C4 H4A 109.4 . . ?
C5 C4 H4B 109.4 . . ?
C4 C5 H5A 109.5 . . ?
C4 C5 H5B 109.5 . . ?
C4 C5 H5C 109.5 . . ?
H5A C5 H5B 109.5 . . ?
H5A C5 H5C 109.5 . . ?
H5B C5 H5C 109.5 . . ?
F1 B1 F1 110.42(19) . 2_656 ?
F2 B1 F1 109.02(8) . 2_656 ?
F2 B1 F1 109.22(8) . . ?
F2 B1 F1 109.21(8) 2_656 2_656 ?
F2 B1 F1 109.01(8) 2_656 . ?
F2 B1 F2 109.95(19) 2_656 . ?

loop_
_geom_bond_atom_site_label_1
_geom_bond_atom_site_label_2
_geom_bond_distance
_geom_bond_site_symmetry_2
_geom_bond_publ_flag
Au1 S1 2.3354(3) . ?
Au1 S1 2.3354(3) 5_576 ?
Au1 S2 2.3317(3) . ?
Au1 S2 2.3317(3) 5_576 ?
S1 C1 1.7339(14) . ?
S2 C1 1.7356(14) . ?
N1 C1 1.3013(17) . ?
N1 C2 1.4766(18) . ?
N1 C4 1.4772(19) . ?
C2 H2A 0.9900 . ?
C2 H2B 0.9900 . ?
C2 C3 1.519(2) . ?
C3 H3A 0.9800 . ?
C3 H3B 0.9800 . ?
C3 H3C 0.9800 . ?
C4 H4A 0.9900 . ?
C4 H4B 0.9900 . ?
C4 C5 1.524(2) . ?
C5 H5A 0.9800 . ?
C5 H5B 0.9800 . ?
C5 H5C 0.9800 . ?
F1 B1 1.3917(17) . ?
F2 B1 1.3843(16) . ?

loop_
_geom_torsion_atom_site_label_1
_geom_torsion_atom_site_label_2
_geom_torsion_atom_site_label_3
_geom_torsion_atom_site_label_4
_geom_torsion
_geom_torsion_site_symmetry_1
_geom_torsion_site_symmetry_2
_geom_torsion_site_symmetry_3
_geom_torsion_site_symmetry_4
_geom_torsion_publ_flag
Au1 S1 C1 S2 5.40(7) . . . . ?
Au1 S1 C1 N1 -174.58(12) . . . . ?
Au1 S2 C1 S1 -5.41(7) . . . . ?
Au1 S2 C1 N1 174.58(12) . . . . ?
C1 N1 C2 C3 95.56(16) . . . . ?
C1 N1 C4 C5 88.91(16) . . . . ?
C2 N1 C1 S1 0.22(19) . . . . ?
C2 N1 C1 S2 -179.76(10) . . . . ?
C2 N1 C4 C5 -94.25(14) . . . . ?
C4 N1 C1 S1 176.89(11) . . . . ?
C4 N1 C1 S2 -3.09(19) . . . . ?
C4 N1 C2 C3 -81.24(15) . . . . ?

loop_
_twin_individual_id
_twin_individual_mass_fraction_refined
1 0.9301(7)
2 0.0699(7)

loop_
_exptl_oxdiff_crystal_face_indexfrac_h
_exptl_oxdiff_crystal_face_indexfrac_k
_exptl_oxdiff_crystal_face_indexfrac_l
_exptl_oxdiff_crystal_face_x
_exptl_oxdiff_crystal_face_y
_exptl_oxdiff_crystal_face_z
0.0000 -0.0000 1.0000 0.0276 -0.0091 0.0161
-0.0000 0.0000 -1.0000 -0.0276 0.0091 -0.0161
-10.5121 7.2282 8.1527 0.6598 -0.2353 -0.7136
9.1346 -6.3588 -16.3134 -0.8288 0.2940 0.4760
-8.5327 -8.7293 3.7952 0.3255 0.9208 0.2149
12.2153 6.4620 1.5396 -0.3281 -0.9324 0.1517
4.5516 9.7313 -7.8880 -0.2895 -0.8156 -0.5009
9.7944 -6.3583 14.5673 0.0004 -0.0098 1.0000
-9.2705 6.7117 -14.5894 -0.0162 -0.0351 -0.9993
-13.9005 -4.2059 -5.3887 0.3015 0.8598 -0.4122
11.4199 4.1499 -16.6333 -0.8228 -0.5670 -0.0403
